data_4075315
loop_
_publ_author_name
'Burling, Suzanne'
'Douglas, Susie'
'Mahon, Mary F.'
'Nama, Devendrababu'
'Pregosin, Paul S.'
'Whittlesey, Michael K.'

_publ_section_title
;
 Cationic Tris N-Heterocyclic Carbene Rhodium Carbonyl Complexes:&#x00A0;
 Molecular Structures and Solution NMR Studies
;
_journal_issue 10
_journal_name_full Organometallics
_journal_page_first 2642
_journal_paper_doi 10.1021/om060202p
_journal_volume 25
_journal_year 2006
_chemical_formula_sum 'C46 H72 F6 N6 O P Rh'
_chemical_formula_weight 972.98
_chemical_name_systematic
;
 ?
;
_space_group_IT_number 14
_symmetry_cell_setting monoclinic
_symmetry_space_group_name_Hall '-P 2ybc'
_symmetry_space_group_name_H-M 'P 1 21/c 1'
_atom_sites_solution_hydrogens geom
_atom_sites_solution_primary direct
_atom_sites_solution_secondary difmap
_audit_creation_method SHELXL-97
_cell_angle_alpha 90.00
_cell_angle_beta 96.431(1)
_cell_angle_gamma 90.00
_cell_formula_units_Z 4
_cell_length_a 15.0300(1)
_cell_length_b 15.0630(1)
_cell_length_c 21.6460(2)
_cell_measurement_reflns_used 133518
_cell_measurement_temperature 150(2)
_cell_measurement_theta_max 30.034
_cell_measurement_theta_min 2.910
_cell_volume 4869.75(6)
_computing_cell_refinement 'HKL Scalepack (Otwinowski & Minor 1997)'
_computing_data_reduction 'Denzo and Scalepack (otwinowski & Minor, 1997'
_computing_molecular_graphics 'ORTEX (P.McArdle, 1995)'
_computing_publication_material 'SHELXL-97/2 (Sheldrick,1997)'
_computing_structure_refinement 'SHELXL-97 (Sheldrick, 1997)'
_computing_structure_solution 'SHELXS-97 (Sheldrick, 1990)'
_diffrn_ambient_temperature 150(2)
_diffrn_measured_fraction_theta_full 0.991
_diffrn_measured_fraction_theta_max 0.991
_diffrn_measurement_device_type KappaCCD
_diffrn_measurement_method KappaCCD
_diffrn_radiation_monochromator graphite
_diffrn_radiation_source 'fine-focus sealed tube'
_diffrn_radiation_type MoK\a
_diffrn_radiation_wavelength 0.71073
_diffrn_reflns_av_R_equivalents 0.0397
_diffrn_reflns_av_sigmaI/netI 0.0252
_diffrn_reflns_limit_h_max 21
_diffrn_reflns_limit_h_min -21
_diffrn_reflns_limit_k_max 21
_diffrn_reflns_limit_k_min -21
_diffrn_reflns_limit_l_max 30
_diffrn_reflns_limit_l_min -30
_diffrn_reflns_number 86647
_diffrn_reflns_theta_full 30.06
_diffrn_reflns_theta_max 30.06
_diffrn_reflns_theta_min 3.65
_exptl_absorpt_coefficient_mu 0.446
_exptl_absorpt_correction_T_max 0.88
_exptl_absorpt_correction_T_min 0.78
_exptl_absorpt_correction_type multi-scan
_exptl_absorpt_process_details
;
 ?
;
_exptl_crystal_colour Yellow
_exptl_crystal_density_diffrn 1.327
_exptl_crystal_density_method 'not measured'
_exptl_crystal_description Tabloid
_exptl_crystal_F_000 2048
_exptl_crystal_size_max 0.50
_exptl_crystal_size_mid 0.50
_exptl_crystal_size_min 0.15
_refine_diff_density_max 0.478
_refine_diff_density_min -0.819
_refine_diff_density_rms 0.064
_refine_ls_extinction_method none
_refine_ls_goodness_of_fit_ref 1.030
_refine_ls_hydrogen_treatment constr
_refine_ls_matrix_type full
_refine_ls_number_parameters 550
_refine_ls_number_reflns 14144
_refine_ls_number_restraints 0
_refine_ls_restrained_S_all 1.030
_refine_ls_R_factor_all 0.0331
_refine_ls_R_factor_gt 0.0286
_refine_ls_shift/su_max 0.001
_refine_ls_shift/su_mean 0.000
_refine_ls_structure_factor_coef Fsqd
_refine_ls_weighting_details 'calc w=1/[\s^2^(Fo^2^)+(0.0367P)^2^+2.3373P] where P=(Fo^2^+2Fc^2^)/3'
_refine_ls_weighting_scheme calc
_refine_ls_wR_factor_gt 0.0719
_refine_ls_wR_factor_ref 0.0755
_reflns_number_gt 12777
_reflns_number_total 14144
_reflns_threshold_expression >2sigma(I)
_cod_data_source_file om060202psi20060324_021050.cif
_cod_data_source_block c:\x-ray\kappa\k05mkw6\maxus\k05mkw6
_cod_depositor_comments
;
The following automatic conversions were performed:

'_symmetry_cell_setting' value 'Monoclinic' changed to 'monoclinic'
according to /home/saulius/struct/CIF-dictionaries/cif_core.dic
dictionary named 'cif_core.dic' version 2.4.1 from
2010-06-29.

'_exptl_absorpt_correction_type' value 'Multi-Scan'
changed to 'multi-scan' according to
/home/saulius/struct/CIF-dictionaries/cif_core.dic dictionary named
'cif_core.dic' version 2.4.1 from 2010-06-29.

Automatic conversion script
Id: cif_fix_values 1715 2011-07-08 13:25:40Z adriana 
;
_cod_original_sg_symbol_H-M P21/c
_cod_database_code 4075315

loop_
_symmetry_equiv_pos_as_xyz
'x, y, z'
'-x, y+1/2, -z+1/2'
'-x, -y, -z'
'x, -y-1/2, z-1/2'

loop_
_atom_site_label
_atom_site_type_symbol
_atom_site_fract_x
_atom_site_fract_y
_atom_site_fract_z
_atom_site_U_iso_or_equiv
_atom_site_adp_type
_atom_site_occupancy
_atom_site_symmetry_multiplicity
_atom_site_calc_flag
_atom_site_refinement_flags
Rh1 Rh 0.239519(6) 0.331328(6) 0.332043(4) 0.01659(3) Uani 1 1 d .
P1 P 0.22790(3) -0.16330(2) 0.522619(18) 0.02863(8) Uani 1 1 d .
F1 F 0.25869(10) -0.14463(9) 0.45611(5) 0.0618(3) Uani 1 1 d .
F2 F 0.19441(10) -0.06320(7) 0.52644(6) 0.0645(4) Uani 1 1 d .
F3 F 0.19699(10) -0.18259(8) 0.58923(5) 0.0593(3) Uani 1 1 d .
F4 F 0.26144(10) -0.26347(7) 0.51940(6) 0.0617(3) Uani 1 1 d .
F5 F 0.32296(9) -0.13450(12) 0.55523(7) 0.0781(4) Uani 1 1 d .
F6 F 0.13223(8) -0.19253(10) 0.48999(7) 0.0650(3) Uani 1 1 d .
O1 O 0.19044(18) 0.20522(10) 0.22800(6) 0.0908(7) Uani 1 1 d .
N1 N 0.26742(9) 0.50972(8) 0.40895(5) 0.0297(2) Uani 1 1 d .
N2 N 0.32908(9) 0.40175(8) 0.46237(5) 0.0314(3) Uani 1 1 d .
N3 N 0.25311(7) 0.45478(7) 0.21904(5) 0.0233(2) Uani 1 1 d .
N4 N 0.38322(7) 0.43299(7) 0.26894(5) 0.0225(2) Uani 1 1 d .
N5 N 0.10454(7) 0.26085(7) 0.41793(5) 0.02074(19) Uani 1 1 d .
N6 N 0.20724(7) 0.16351(7) 0.40951(5) 0.02081(19) Uani 1 1 d .
C1 C 0.20836(13) 0.25375(10) 0.26808(7) 0.0389(4) Uani 1 1 d .
C2 C 0.28085(8) 0.42012(8) 0.40647(6) 0.0223(2) Uani 1 1 d .
C3 C 0.30553(15) 0.54522(11) 0.46491(8) 0.0488(5) Uani 1 1 d .
H3 H 0.3044 0.6057 0.4773 0.059 Uiso 1 1 calc R
C4 C 0.34403(16) 0.47793(11) 0.49787(8) 0.0514(5) Uani 1 1 d .
H4 H 0.3759 0.4816 0.5383 0.062 Uiso 1 1 calc R
C5 C 0.21696(9) 0.56607(8) 0.36174(6) 0.0254(2) Uani 1 1 d .
H5 H 0.1969 0.5287 0.3246 0.030 Uiso 1 1 calc R
C6 C 0.27717(11) 0.64028(10) 0.34182(8) 0.0343(3) Uani 1 1 d .
H6A H 0.3267 0.6138 0.3215 0.041 Uiso 1 1 calc R
H6B H 0.3037 0.6729 0.3791 0.041 Uiso 1 1 calc R
C7 C 0.22531(12) 0.70570(10) 0.29680(7) 0.0381(3) Uani 1 1 d .
H7A H 0.2646 0.7563 0.2892 0.046 Uiso 1 1 calc R
H7B H 0.2081 0.6757 0.2565 0.046 Uiso 1 1 calc R
C8 C 0.14116(13) 0.74047(10) 0.32232(8) 0.0412(4) Uani 1 1 d .
H8A H 0.1587 0.7780 0.3592 0.049 Uiso 1 1 calc R
H8B H 0.1069 0.7779 0.2905 0.049 Uiso 1 1 calc R
C9 C 0.08186(12) 0.66489(11) 0.34033(9) 0.0400(4) Uani 1 1 d .
H9A H 0.0596 0.6305 0.3028 0.048 Uiso 1 1 calc R
H9B H 0.0295 0.6895 0.3585 0.048 Uiso 1 1 calc R
C10 C 0.13441(11) 0.60394(10) 0.38745(7) 0.0334(3) Uani 1 1 d .
H10A H 0.0954 0.5546 0.3981 0.040 Uiso 1 1 calc R
H10B H 0.1532 0.6377 0.4260 0.040 Uiso 1 1 calc R
C11 C 0.36176(9) 0.31520(9) 0.48667(6) 0.0258(2) Uani 1 1 d .
H11 H 0.3459 0.2691 0.4541 0.031 Uiso 1 1 calc R
C12 C 0.46401(10) 0.31802(11) 0.50150(8) 0.0360(3) Uani 1 1 d .
H12A H 0.4915 0.3260 0.4624 0.043 Uiso 1 1 calc R
H12B H 0.4808 0.3698 0.5285 0.043 Uiso 1 1 calc R
C13 C 0.50106(10) 0.23408(13) 0.53377(8) 0.0407(4) Uani 1 1 d .
H13A H 0.4905 0.1830 0.5051 0.049 Uiso 1 1 calc R
H13B H 0.5665 0.2404 0.5448 0.049 Uiso 1 1 calc R
C14 C 0.45668(12) 0.21677(13) 0.59221(8) 0.0447(4) Uani 1 1 d .
H14A H 0.4716 0.2656 0.6222 0.054 Uiso 1 1 calc R
H14B H 0.4804 0.1609 0.6117 0.054 Uiso 1 1 calc R
C15 C 0.35555(12) 0.20978(12) 0.57819(8) 0.0417(4) Uani 1 1 d .
H15A H 0.3287 0.2025 0.6176 0.050 Uiso 1 1 calc R
H15B H 0.3404 0.1566 0.5523 0.050 Uiso 1 1 calc R
C16 C 0.31583(10) 0.29169(11) 0.54426(7) 0.0346(3) Uani 1 1 d .
H16A H 0.3210 0.3428 0.5732 0.041 Uiso 1 1 calc R
H16B H 0.2514 0.2813 0.5315 0.041 Uiso 1 1 calc R
C17 C 0.29512(8) 0.41252(8) 0.26983(5) 0.0199(2) Uani 1 1 d .
C18 C 0.31380(9) 0.50048(10) 0.18707(7) 0.0298(3) Uani 1 1 d .
H18 H 0.3005 0.5349 0.1504 0.036 Uiso 1 1 calc R
C19 C 0.39518(9) 0.48640(9) 0.21812(7) 0.0290(3) Uani 1 1 d .
H19 H 0.4505 0.5088 0.2074 0.035 Uiso 1 1 calc R
C20 C 0.15762(8) 0.44375(9) 0.19636(6) 0.0226(2) Uani 1 1 d .
H20 H 0.1284 0.4126 0.2296 0.027 Uiso 1 1 calc R
C21 C 0.10968(9) 0.53208(9) 0.18365(7) 0.0281(3) Uani 1 1 d .
H21A H 0.1367 0.5644 0.1506 0.034 Uiso 1 1 calc R
H21B H 0.1168 0.5690 0.2217 0.034 Uiso 1 1 calc R
C22 C 0.01001(9) 0.51636(11) 0.16335(7) 0.0324(3) Uani 1 1 d .
H22A H -0.0180 0.4890 0.1980 0.039 Uiso 1 1 calc R
H22B H -0.0199 0.5740 0.1534 0.039 Uiso 1 1 calc R
C23 C -0.00366(10) 0.45592(11) 0.10653(7) 0.0360(3) Uani 1 1 d .
H23A H -0.0683 0.4435 0.0962 0.043 Uiso 1 1 calc R
H23B H 0.0181 0.4861 0.0705 0.043 Uiso 1 1 calc R
C24 C 0.04681(10) 0.36899(11) 0.11911(7) 0.0341(3) Uani 1 1 d .
H24A H 0.0395 0.3318 0.0812 0.041 Uiso 1 1 calc R
H24B H 0.0211 0.3363 0.1526 0.041 Uiso 1 1 calc R
C25 C 0.14634(9) 0.38526(10) 0.13834(6) 0.0288(3) Uani 1 1 d .
H25A H 0.1733 0.4149 0.1041 0.035 Uiso 1 1 calc R
H25B H 0.1774 0.3279 0.1471 0.035 Uiso 1 1 calc R
C26 C 0.45523(8) 0.38740(9) 0.30831(6) 0.0226(2) Uani 1 1 d .
H26 H 0.4312 0.3697 0.3478 0.027 Uiso 1 1 calc R
C27 C 0.53550(9) 0.44824(10) 0.32520(7) 0.0292(3) Uani 1 1 d .
H27A H 0.5172 0.4987 0.3503 0.035 Uiso 1 1 calc R
H27B H 0.5559 0.4725 0.2867 0.035 Uiso 1 1 calc R
C28 C 0.61274(9) 0.39836(11) 0.36208(7) 0.0328(3) Uani 1 1 d .
H28A H 0.6652 0.4382 0.3695 0.039 Uiso 1 1 calc R
H28B H 0.5948 0.3807 0.4030 0.039 Uiso 1 1 calc R
C29 C 0.63861(10) 0.31576(11) 0.32732(8) 0.0343(3) Uani 1 1 d .
H29A H 0.6611 0.3336 0.2879 0.041 Uiso 1 1 calc R
H29B H 0.6873 0.2838 0.3528 0.041 Uiso 1 1 calc R
C30 C 0.55846(11) 0.25452(11) 0.31351(8) 0.0373(3) Uani 1 1 d .
H30A H 0.5387 0.2333 0.3531 0.045 Uiso 1 1 calc R
H30B H 0.5760 0.2022 0.2900 0.045 Uiso 1 1 calc R
C31 C 0.48121(9) 0.30273(9) 0.27568(7) 0.0294(3) Uani 1 1 d .
H31A H 0.4287 0.2627 0.2693 0.035 Uiso 1 1 calc R
H31B H 0.4990 0.3181 0.2343 0.035 Uiso 1 1 calc R
C32 C 0.18084(8) 0.24710(8) 0.39088(5) 0.0191(2) Uani 1 1 d .
C33 C 0.08389(9) 0.18751(9) 0.45260(6) 0.0248(2) Uani 1 1 d .
H33 H 0.0337 0.1813 0.4753 0.030 Uiso 1 1 calc R
C34 C 0.14870(9) 0.12696(9) 0.44782(6) 0.0248(2) Uani 1 1 d .
H34 H 0.1535 0.0702 0.4670 0.030 Uiso 1 1 calc R
C35 C 0.04499(8) 0.33732(8) 0.40281(6) 0.0228(2) Uani 1 1 d .
H35 H 0.0831 0.3889 0.3932 0.027 Uiso 1 1 calc R
C36 C -0.01928(13) 0.31774(14) 0.34499(8) 0.0469(5) Uani 1 1 d .
H36A H -0.0570 0.2659 0.3528 0.056 Uiso 1 1 calc R
H36B H 0.0151 0.3030 0.3099 0.056 Uiso 1 1 calc R
C37 C -0.07923(15) 0.39867(17) 0.32788(10) 0.0629(7) Uani 1 1 d .
H37A H -0.0418 0.4494 0.3173 0.075 Uiso 1 1 calc R
H37B H -0.1219 0.3847 0.2909 0.075 Uiso 1 1 calc R
C38 C -0.13095(11) 0.42417(13) 0.38208(10) 0.0498(5) Uani 1 1 d .
H38A H -0.1677 0.4775 0.3709 0.060 Uiso 1 1 calc R
H38B H -0.1717 0.3752 0.3906 0.060 Uiso 1 1 calc R
C39 C -0.06679(10) 0.44304(10) 0.43987(8) 0.0352(3) Uani 1 1 d .
H39A H -0.1014 0.4569 0.4750 0.042 Uiso 1 1 calc R
H39B H -0.0299 0.4956 0.4324 0.042 Uiso 1 1 calc R
C40 C -0.00543(11) 0.36350(10) 0.45712(7) 0.0341(3) Uani 1 1 d .
H40A H 0.0379 0.3789 0.4934 0.041 Uiso 1 1 calc R
H40B H -0.0417 0.3126 0.4689 0.041 Uiso 1 1 calc R
C41 C 0.27597(8) 0.11241(8) 0.38133(6) 0.0229(2) Uani 1 1 d .
H41 H 0.3107 0.1550 0.3579 0.028 Uiso 1 1 calc R
C42 C 0.34189(10) 0.06525(9) 0.42888(7) 0.0304(3) Uani 1 1 d .
H42A H 0.3095 0.0221 0.4527 0.037 Uiso 1 1 calc R
H42B H 0.3715 0.1091 0.4585 0.037 Uiso 1 1 calc R
C43 C 0.41251(10) 0.01665(11) 0.39551(8) 0.0384(3) Uani 1 1 d .
H43A H 0.4484 0.0607 0.3751 0.046 Uiso 1 1 calc R
H43B H 0.4534 -0.0162 0.4265 0.046 Uiso 1 1 calc R
C44 C 0.36956(10) -0.04816(10) 0.34675(7) 0.0344(3) Uani 1 1 d .
H44A H 0.4166 -0.0750 0.3242 0.041 Uiso 1 1 calc R
H44B H 0.3399 -0.0965 0.3677 0.041 Uiso 1 1 calc R
C45 C 0.30086(11) -0.00168(11) 0.30047(7) 0.0355(3) Uani 1 1 d .
H45A H 0.2711 -0.0459 0.2712 0.043 Uiso 1 1 calc R
H45B H 0.3315 0.0421 0.2761 0.043 Uiso 1 1 calc R
C46 C 0.23084(9) 0.04541(10) 0.33460(6) 0.0289(3) Uani 1 1 d .
H46A H 0.1974 0.0011 0.3567 0.035 Uiso 1 1 calc R
H46B H 0.1876 0.0766 0.3042 0.035 Uiso 1 1 calc R

loop_
_atom_site_aniso_label
_atom_site_aniso_U_11
_atom_site_aniso_U_22
_atom_site_aniso_U_33
_atom_site_aniso_U_23
_atom_site_aniso_U_13
_atom_site_aniso_U_12
Rh1 0.01718(5) 0.01689(5) 0.01578(5) 0.00147(3) 0.00215(3) -0.00081(3)
P1 0.03734(19) 0.02444(16) 0.02482(17) -0.00071(12) 0.00656(14) 0.00081(13)
F1 0.0879(9) 0.0647(7) 0.0379(6) -0.0037(5) 0.0298(6) -0.0252(7)
F2 0.1059(10) 0.0299(5) 0.0612(7) 0.0122(5) 0.0247(7) 0.0216(6)
F3 0.1037(10) 0.0448(6) 0.0346(5) 0.0108(4) 0.0303(6) 0.0219(6)
F4 0.0958(10) 0.0358(5) 0.0544(7) -0.0107(5) 0.0128(6) 0.0218(6)
F5 0.0550(7) 0.0915(11) 0.0826(10) -0.0279(9) -0.0154(7) -0.0118(7)
F6 0.0430(6) 0.0803(9) 0.0699(8) 0.0148(7) -0.0019(6) -0.0179(6)
O1 0.203(2) 0.0365(7) 0.0267(6) -0.0031(5) -0.0142(10) -0.0297(11)
N1 0.0433(7) 0.0201(5) 0.0241(5) -0.0018(4) -0.0035(5) 0.0020(5)
N2 0.0461(7) 0.0228(5) 0.0226(5) -0.0016(4) -0.0075(5) 0.0012(5)
N3 0.0206(5) 0.0274(5) 0.0220(5) 0.0072(4) 0.0027(4) -0.0002(4)
N4 0.0198(4) 0.0251(5) 0.0230(5) 0.0051(4) 0.0034(4) -0.0008(4)
N5 0.0217(4) 0.0202(5) 0.0210(5) -0.0002(4) 0.0052(4) -0.0014(4)
N6 0.0222(5) 0.0192(5) 0.0216(5) 0.0021(4) 0.0049(4) -0.0007(4)
C1 0.0687(11) 0.0258(7) 0.0207(6) 0.0045(5) -0.0011(6) -0.0109(7)
C2 0.0262(5) 0.0205(5) 0.0200(5) 0.0002(4) 0.0010(4) -0.0008(4)
C3 0.0821(13) 0.0252(7) 0.0341(8) -0.0091(6) -0.0161(8) 0.0050(8)
C4 0.0872(14) 0.0301(8) 0.0304(8) -0.0083(6) -0.0215(9) 0.0037(8)
C5 0.0327(6) 0.0190(5) 0.0246(6) 0.0016(4) 0.0036(5) 0.0018(5)
C6 0.0343(7) 0.0291(7) 0.0398(8) 0.0038(6) 0.0059(6) -0.0041(6)
C7 0.0545(9) 0.0277(7) 0.0326(7) 0.0070(6) 0.0070(7) -0.0073(6)
C8 0.0610(10) 0.0246(7) 0.0373(8) 0.0057(6) 0.0025(7) 0.0092(7)
C9 0.0395(8) 0.0341(8) 0.0474(9) 0.0010(6) 0.0086(7) 0.0110(6)
C10 0.0407(8) 0.0255(6) 0.0363(7) 0.0025(5) 0.0146(6) 0.0028(5)
C11 0.0275(6) 0.0265(6) 0.0225(6) 0.0035(5) -0.0012(5) 0.0013(5)
C12 0.0281(7) 0.0476(9) 0.0322(7) 0.0052(6) 0.0025(6) -0.0056(6)
C13 0.0278(7) 0.0530(10) 0.0399(8) -0.0018(7) -0.0016(6) 0.0086(6)
C14 0.0483(9) 0.0525(10) 0.0314(8) 0.0103(7) -0.0038(7) 0.0154(8)
C15 0.0495(9) 0.0448(9) 0.0324(8) 0.0112(7) 0.0115(7) 0.0017(7)
C16 0.0289(7) 0.0440(8) 0.0317(7) 0.0061(6) 0.0070(5) 0.0057(6)
C17 0.0198(5) 0.0206(5) 0.0195(5) 0.0023(4) 0.0034(4) -0.0009(4)
C18 0.0276(6) 0.0343(7) 0.0282(6) 0.0140(5) 0.0066(5) -0.0001(5)
C19 0.0253(6) 0.0324(7) 0.0305(7) 0.0115(5) 0.0085(5) -0.0026(5)
C20 0.0202(5) 0.0274(6) 0.0200(5) 0.0057(4) 0.0008(4) 0.0002(4)
C21 0.0274(6) 0.0285(6) 0.0273(6) 0.0020(5) -0.0020(5) 0.0033(5)
C22 0.0265(6) 0.0402(8) 0.0294(7) 0.0011(6) -0.0024(5) 0.0064(5)
C23 0.0299(7) 0.0459(8) 0.0300(7) 0.0007(6) -0.0059(5) 0.0017(6)
C24 0.0355(7) 0.0360(7) 0.0295(7) -0.0026(6) -0.0028(6) -0.0044(6)
C25 0.0312(6) 0.0312(7) 0.0241(6) 0.0006(5) 0.0030(5) 0.0025(5)
C26 0.0180(5) 0.0282(6) 0.0214(5) 0.0023(4) 0.0020(4) -0.0003(4)
C27 0.0217(6) 0.0324(7) 0.0336(7) -0.0073(5) 0.0033(5) -0.0024(5)
C28 0.0207(6) 0.0489(9) 0.0283(7) -0.0055(6) 0.0009(5) -0.0021(5)
C29 0.0248(6) 0.0438(8) 0.0340(7) 0.0032(6) 0.0024(5) 0.0083(6)
C30 0.0354(7) 0.0304(7) 0.0444(9) 0.0040(6) -0.0021(6) 0.0074(6)
C31 0.0299(6) 0.0256(6) 0.0313(7) -0.0014(5) -0.0029(5) 0.0011(5)
C32 0.0200(5) 0.0190(5) 0.0184(5) 0.0006(4) 0.0027(4) -0.0021(4)
C33 0.0280(6) 0.0245(6) 0.0232(6) 0.0022(5) 0.0091(5) -0.0046(5)
C34 0.0307(6) 0.0219(5) 0.0229(6) 0.0038(4) 0.0074(5) -0.0040(5)
C35 0.0204(5) 0.0239(6) 0.0246(6) -0.0004(4) 0.0047(4) 0.0014(4)
C36 0.0425(9) 0.0552(10) 0.0388(9) -0.0193(8) -0.0147(7) 0.0222(8)
C37 0.0590(12) 0.0761(14) 0.0471(11) -0.0203(10) -0.0229(9) 0.0403(11)
C38 0.0238(7) 0.0453(9) 0.0784(14) -0.0145(9) -0.0026(7) 0.0087(6)
C39 0.0323(7) 0.0328(7) 0.0429(8) -0.0036(6) 0.0152(6) 0.0058(6)
C40 0.0390(7) 0.0325(7) 0.0332(7) -0.0014(6) 0.0146(6) 0.0072(6)
C41 0.0229(5) 0.0201(5) 0.0266(6) 0.0024(4) 0.0060(5) 0.0020(4)
C42 0.0329(7) 0.0253(6) 0.0318(7) -0.0003(5) -0.0020(5) 0.0057(5)
C43 0.0301(7) 0.0363(8) 0.0480(9) 0.0016(7) 0.0006(6) 0.0102(6)
C44 0.0376(7) 0.0315(7) 0.0357(7) 0.0014(6) 0.0117(6) 0.0106(6)
C45 0.0402(8) 0.0388(8) 0.0287(7) -0.0029(6) 0.0086(6) 0.0100(6)
C46 0.0285(6) 0.0313(7) 0.0271(6) -0.0019(5) 0.0044(5) 0.0026(5)

loop_
_atom_type_symbol
_atom_type_description
_atom_type_scat_dispersion_real
_atom_type_scat_dispersion_imag
_atom_type_scat_source
C C 0.0033 0.0016 'International Tables Vol C Tables 4.2.6.8 and 6.1.1.4'
H H 0.0000 0.0000 'International Tables Vol C Tables 4.2.6.8 and 6.1.1.4'
N N 0.0061 0.0033 'International Tables Vol C Tables 4.2.6.8 and 6.1.1.4'
O O 0.0106 0.0060 'International Tables Vol C Tables 4.2.6.8 and 6.1.1.4'
F F 0.0171 0.0103 'International Tables Vol C Tables 4.2.6.8 and 6.1.1.4'
P P 0.1023 0.0942 'International Tables Vol C Tables 4.2.6.8 and 6.1.1.4'
Rh Rh -1.1178 0.9187 'International Tables Vol C Tables 4.2.6.8 and 6.1.1.4'

loop_
_geom_angle_atom_site_label_1
_geom_angle_atom_site_label_2
_geom_angle_atom_site_label_3
_geom_angle
C1 Rh1 C17 88.44(6)
C1 Rh1 C32 89.05(6)
C17 Rh1 C32 177.39(5)
C1 Rh1 C2 177.86(7)
C17 Rh1 C2 90.93(5)
C32 Rh1 C2 91.60(5)
F5 P1 F1 90.90(8)
F5 P1 F3 89.22(9)
F1 P1 F3 179.68(7)
F5 P1 F6 179.80(10)
F1 P1 F6 89.27(7)
F3 P1 F6 90.61(8)
F5 P1 F2 89.55(9)
F1 P1 F2 90.31(7)
F3 P1 F2 89.99(6)
F6 P1 F2 90.57(8)
F5 P1 F4 90.28(8)
F1 P1 F4 90.13(7)
F3 P1 F4 89.57(6)
F6 P1 F4 89.60(8)
F2 P1 F4 179.53(7)
C2 N1 C3 111.50(12)
C2 N1 C5 127.53(11)
C3 N1 C5 120.93(12)
C2 N2 C4 111.11(12)
C2 N2 C11 128.24(11)
C4 N2 C11 120.63(12)
C17 N3 C18 111.29(10)
C17 N3 C20 124.20(10)
C18 N3 C20 124.05(11)
C17 N4 C19 110.75(10)
C17 N4 C26 122.66(10)
C19 N4 C26 125.21(10)
C32 N5 C33 111.18(10)
C32 N5 C35 122.95(10)
C33 N5 C35 125.08(10)
C32 N6 C34 111.03(10)
C32 N6 C41 123.54(10)
C34 N6 C41 124.08(10)
O1 C1 Rh1 178.8(2)
N1 C2 N2 103.36(11)
N1 C2 Rh1 128.13(9)
N2 C2 Rh1 128.49(9)
C4 C3 N1 106.62(14)
C3 C4 N2 107.41(14)
N1 C5 C10 109.82(11)
N1 C5 C6 109.99(12)
C10 C5 C6 111.12(11)
C5 C6 C7 111.92(13)
C8 C7 C6 111.86(13)
C9 C8 C7 111.59(13)
C8 C9 C10 110.30(14)
C9 C10 C5 111.25(12)
N2 C11 C16 109.46(12)
N2 C11 C12 109.69(12)
C16 C11 C12 111.58(12)
C13 C12 C11 112.32(13)
C14 C13 C12 110.70(14)
C13 C14 C15 111.63(13)
C14 C15 C16 111.68(14)
C15 C16 C11 113.05(12)
N4 C17 N3 104.24(10)
N4 C17 Rh1 127.51(9)
N3 C17 Rh1 128.20(8)
C19 C18 N3 106.52(11)
C18 C19 N4 107.20(11)
N3 C20 C21 112.65(11)
N3 C20 C25 110.68(10)
C21 C20 C25 110.40(11)
C20 C21 C22 110.14(12)
C23 C22 C21 111.26(12)
C24 C23 C22 110.47(12)
C23 C24 C25 111.35(13)
C24 C25 C20 109.37(11)
N4 C26 C27 111.66(11)
N4 C26 C31 109.34(10)
C27 C26 C31 112.04(11)
C26 C27 C28 111.29(12)
C29 C28 C27 111.30(12)
C30 C29 C28 110.57(12)
C29 C30 C31 110.79(13)
C30 C31 C26 111.52(12)
N5 C32 N6 104.12(10)
N5 C32 Rh1 127.65(9)
N6 C32 Rh1 128.17(8)
C34 C33 N5 106.83(11)
C33 C34 N6 106.82(11)
N5 C35 C40 111.97(11)
N5 C35 C36 110.20(11)
C40 C35 C36 111.15(12)
C35 C36 C37 110.22(14)
C38 C37 C36 110.47(19)
C39 C38 C37 110.42(13)
C38 C39 C40 111.34(13)
C35 C40 C39 110.66(12)
N6 C41 C42 113.40(11)
N6 C41 C46 109.77(10)
C42 C41 C46 110.21(11)
C41 C42 C43 109.66(12)
C44 C43 C42 111.66(13)
C45 C44 C43 111.29(12)
C44 C45 C46 110.37(12)
C45 C46 C41 110.32(12)

loop_
_geom_bond_atom_site_label_1
_geom_bond_atom_site_label_2
_geom_bond_distance
Rh1 C1 1.8322(15)
Rh1 C17 2.0638(11)
Rh1 C32 2.0642(11)
Rh1 C2 2.1321(12)
P1 F5 1.5818(13)
P1 F1 1.5858(11)
P1 F3 1.5904(11)
P1 F6 1.5916(13)
P1 F2 1.5946(11)
P1 F4 1.5949(11)
O1 C1 1.143(2)
N1 C2 1.3665(16)
N1 C3 1.3878(19)
N1 C5 1.4719(17)
N2 C2 1.3675(17)
N2 C4 1.3851(19)
N2 C11 1.4696(17)
N3 C17 1.3628(15)
N3 C18 1.3878(16)
N3 C20 1.4734(16)
N4 C17 1.3619(15)
N4 C19 1.3905(16)
N4 C26 1.4705(16)
N5 C32 1.3607(15)
N5 C33 1.3901(16)
N5 C35 1.4728(16)
N6 C32 1.3673(15)
N6 C34 1.3888(15)
N6 C41 1.4740(16)
C3 C4 1.334(2)
C5 C10 1.5261(19)
C5 C6 1.5304(19)
C6 C7 1.536(2)
C7 C8 1.528(2)
C8 C9 1.523(2)
C9 C10 1.525(2)
C11 C16 1.5325(19)
C11 C12 1.535(2)
C12 C13 1.520(2)
C13 C14 1.517(2)
C14 C15 1.520(3)
C15 C16 1.523(2)
C18 C19 1.3449(19)
C20 C21 1.5233(18)
C20 C25 1.5279(19)
C21 C22 1.5316(19)
C22 C23 1.525(2)
C23 C24 1.522(2)
C24 C25 1.527(2)
C26 C27 1.5267(18)
C26 C31 1.5296(19)
C27 C28 1.530(2)
C28 C29 1.527(2)
C29 C30 1.520(2)
C30 C31 1.527(2)
C33 C34 1.3468(19)
C35 C40 1.5204(18)
C35 C36 1.522(2)
C36 C37 1.536(2)
C37 C38 1.527(3)
C38 C39 1.518(3)
C39 C40 1.533(2)
C41 C42 1.5222(18)
C41 C46 1.5323(19)
C42 C43 1.535(2)
C43 C44 1.527(2)
C44 C45 1.526(2)
C45 C46 1.5265(19)
